data_7130505
loop_
_publ_author_name
'Bhosale, Viraj'
'Cisarova, Ivana'
'Kamlar, Martin'
'Vesely, Jan'

_publ_section_title
;
 Catalytic Asymmetric Addition to Cyclic N-Acyl-iminium: Access to Sulfone
 Bearing Contiguous Quaternary Stereocenters
;
_journal_name_full 'Chemical Communications'
_journal_paper_doi 10.1039/D2CC02667H
_journal_year 2022
_chemical_absolute_configuration ad
_chemical_compound_source 'synthesized by the authors'
_chemical_formula_moiety 'C23 H16 Cl2 F N O4 S'
_chemical_formula_sum 'C23 H16 Cl2 F N O4 S'
_chemical_formula_weight 492.33
_space_group_crystal_system orthorhombic
_space_group_IT_number 19
_space_group_name_Hall 'P 2ac 2ab'
_space_group_name_H-M_alt 'P 21 21 21'
_atom_sites_solution_hydrogens mixed
_atom_sites_solution_primary direct
_atom_sites_solution_secondary difmap
_audit_creation_method SHELXL-2018/3
_audit_update_record
;
2022-03-28 deposited with the CCDC.	2022-08-04 downloaded from the CCDC.
;
_cell_angle_alpha 90
_cell_angle_beta 90
_cell_angle_gamma 90
_cell_formula_units_Z 4
_cell_length_a 10.4760(5)
_cell_length_b 14.1768(7)
_cell_length_c 14.4461(7)
_cell_measurement_reflns_used 9686
_cell_measurement_temperature 120(2)
_cell_measurement_theta_max 30.0008
_cell_measurement_theta_min 3.7156
_cell_volume 2145.48(18)
_computing_cell_refinement 'SAINT V8.40B (Bruker AXS LLC, 2019)'
_computing_data_collection 'Bruker Instrument Service vV6.2.15'
_computing_data_reduction 'SAINT V8.40B (Bruker AXS LLC, 2019)'
_computing_structure_refinement 'SHELXL-2018/3 (Sheldrick, 2018)'
_computing_structure_solution 'SHELXT 2018/2 (Sheldrick, 2018)'
_diffrn_ambient_temperature 120(2)
_diffrn_measured_fraction_theta_full 0.998
_diffrn_measured_fraction_theta_max 0.999
_diffrn_measurement_device_type 'Bruker D8 VENTURE Kappa Duo PHOTONIII CMOS'
_diffrn_measurement_method '\f and \w scans'
_diffrn_radiation_monochromator 'Quazar Mo multilayer optic'
_diffrn_radiation_type MoK\a
_diffrn_radiation_wavelength 0.71073
_diffrn_reflns_av_R_equivalents 0.0249
_diffrn_reflns_av_unetI/netI 0.0094
_diffrn_reflns_Laue_measured_fraction_full 0.998
_diffrn_reflns_Laue_measured_fraction_max 0.999
_diffrn_reflns_limit_h_max 14
_diffrn_reflns_limit_h_min -14
_diffrn_reflns_limit_k_max 19
_diffrn_reflns_limit_k_min -19
_diffrn_reflns_limit_l_max 20
_diffrn_reflns_limit_l_min -20
_diffrn_reflns_number 121548
_diffrn_reflns_point_group_measured_fraction_full 0.997
_diffrn_reflns_point_group_measured_fraction_max 0.998
_diffrn_reflns_theta_full 25.242
_diffrn_reflns_theta_max 30.009
_diffrn_reflns_theta_min 2.013
_diffrn_source 'I\mS  micro-focus sealed tube'
_exptl_absorpt_coefficient_mu 0.441
_exptl_absorpt_correction_T_max 0.91
_exptl_absorpt_correction_T_min 0.87
_exptl_absorpt_correction_type multi-scan
_exptl_absorpt_process_details
;
Krause, L., Herbst-Irmer, R., Sheldrick, G. M., Stalke, D. (2015).
"Comparison of silver and molybdenum microfocus X-ray sources for
single-crystal structure determination"
J. Appl. Cryst. 48, 3-10.
doi:10.1107/S1600576714022985
;
_exptl_crystal_colour colourless
_exptl_crystal_density_diffrn 1.524
_exptl_crystal_description prism
_exptl_crystal_F_000 1008
_exptl_crystal_size_max 0.396
_exptl_crystal_size_mid 0.254
_exptl_crystal_size_min 0.230
_refine_diff_density_max 0.320
_refine_diff_density_min -0.238
_refine_diff_density_rms 0.040
_refine_ls_abs_structure_details
;
 Flack x determined using 2724 quotients [(I+)-(I-)]/[(I+)+(I-)]
 (Parsons, Flack and Wagner, Acta Cryst. B69 (2013) 249-259).
;
_refine_ls_abs_structure_Flack 0.004(5)
_refine_ls_extinction_method none
_refine_ls_goodness_of_fit_ref 1.120
_refine_ls_hydrogen_treatment constr
_refine_ls_matrix_type full
_refine_ls_number_parameters 290
_refine_ls_number_reflns 6247
_refine_ls_number_restraints 0
_refine_ls_restrained_S_all 1.120
_refine_ls_R_factor_all 0.0203
_refine_ls_R_factor_gt 0.0202
_refine_ls_shift/su_max 0.001
_refine_ls_shift/su_mean 0.000
_refine_ls_structure_factor_coef Fsqd
_refine_ls_weighting_details 'w=1/[\s^2^(Fo^2^)+(0.0309P)^2^+0.4301P] where P=(Fo^2^+2Fc^2^)/3'
_refine_ls_weighting_scheme calc
_refine_ls_wR_factor_gt 0.0566
_refine_ls_wR_factor_ref 0.0567
_reflns_Friedel_coverage 0.784
_reflns_Friedel_fraction_full 0.996
_reflns_Friedel_fraction_max 0.998
_reflns_number_gt 6217
_reflns_number_total 6247
_reflns_threshold_expression 'I > 2\s(I)'
_cod_data_source_file d2cc02667h2.cif
_cod_data_source_block mo_vb_a_762_vesely
_cod_database_code 7130505
_shelx_shelxl_version_number 2018/3
_shelx_space_group_comment
;
The symmetry employed for this shelxl refinement is uniquely defined
by the following loop, which should always be used as a source of
symmetry information in preference to the above space-group names.
They are only intended as comments.
;
_shelx_estimated_absorpt_t_min 0.845
_shelx_estimated_absorpt_t_max 0.905

loop_
_space_group_symop_operation_xyz
'x, y, z'
'-x+1/2, -y, z+1/2'
'-x, y+1/2, -z+1/2'
'x+1/2, -y+1/2, -z'

loop_
_atom_site_label
_atom_site_type_symbol
_atom_site_fract_x
_atom_site_fract_y
_atom_site_fract_z
_atom_site_U_iso_or_equiv
_atom_site_adp_type
_atom_site_occupancy
_atom_site_site_symmetry_order
_atom_site_calc_flag
_atom_site_refinement_flags_posn
_atom_site_refinement_flags_adp
_atom_site_refinement_flags_occupancy
_atom_site_disorder_assembly
_atom_site_disorder_group
Cl1 Cl 0.96987(4) 0.81874(3) -0.08227(3) 0.03066(9) Uani 1 1 d . . . . .
Cl2 Cl 1.23691(4) 0.77487(3) -0.17331(3) 0.02969(9) Uani 1 1 d . . . . .
S1 S 0.94357(3) 0.38427(2) 0.22249(2) 0.01355(6) Uani 1 1 d . . . . .
F1 F 0.91120(8) 0.55744(6) 0.16907(6) 0.01570(15) Uani 1 1 d . . . . .
O1 O 1.27798(10) 0.39176(8) -0.05741(8) 0.0249(2) Uani 1 1 d . . . . .
O2 O 1.21084(10) 0.45043(9) 0.17589(8) 0.0263(2) Uani 1 1 d . . . . .
O3 O 0.98869(11) 0.29927(7) 0.17894(8) 0.0208(2) Uani 1 1 d . . . . .
O4 O 0.98811(10) 0.41030(8) 0.31325(7) 0.0203(2) Uani 1 1 d . . . . .
N1 N 1.08058(11) 0.39660(8) 0.01378(8) 0.0152(2) Uani 1 1 d . . . . .
H1 H 1.085840 0.343290 0.038940 0.023 Uiso 1 1 d R U . . .
C1 C 1.18221(13) 0.43390(10) -0.03359(10) 0.0172(2) Uani 1 1 d . . . . .
C2 C 0.98274(12) 0.46436(9) 0.04005(8) 0.0123(2) Uani 1 1 d . . . . .
C3 C 1.03067(12) 0.55296(9) -0.00937(9) 0.0138(2) Uani 1 1 d . . . . .
C4 C 0.97498(13) 0.64142(9) -0.01762(9) 0.0168(2) Uani 1 1 d . . . . .
H4 H 0.894989 0.654996 0.010351 0.020 Uiso 1 1 calc R U . . .
C5 C 1.04052(14) 0.70967(9) -0.06839(10) 0.0189(3) Uani 1 1 d . . . . .
C6 C 1.15918(15) 0.69007(10) -0.10890(10) 0.0198(3) Uani 1 1 d . . . . .
C7 C 1.21479(14) 0.60187(10) -0.09996(9) 0.0189(3) Uani 1 1 d . . . . .
H7 H 1.295551 0.588290 -0.126740 0.023 Uiso 1 1 calc R U . . .
C8 C 1.14805(13) 0.53423(10) -0.05045(9) 0.0157(2) Uani 1 1 d . . . . .
C9 C 0.99205(12) 0.48363(9) 0.14681(9) 0.0128(2) Uani 1 1 d . . . . .
C10 C 1.12953(13) 0.51041(11) 0.17757(10) 0.0180(2) Uani 1 1 d . . . . .
C11 C 1.15062(16) 0.60939(12) 0.20973(12) 0.0275(3) Uani 1 1 d . . . . .
H11A H 1.118531 0.653452 0.162928 0.041 Uiso 1 1 calc R U . . .
H11B H 1.242115 0.620085 0.219212 0.041 Uiso 1 1 calc R U . . .
H11C H 1.105058 0.619527 0.268133 0.041 Uiso 1 1 calc R U . . .
C12 C 0.84952(12) 0.43451(9) 0.00683(8) 0.0129(2) Uani 1 1 d . . . . .
C13 C 0.83545(13) 0.35090(10) -0.04262(9) 0.0171(2) Uani 1 1 d . . . . .
H13 H 0.907519 0.311382 -0.052076 0.021 Uiso 1 1 calc R U . . .
C14 C 0.71707(14) 0.32413(10) -0.07858(10) 0.0198(3) Uani 1 1 d . . . . .
H14 H 0.709770 0.267646 -0.113566 0.024 Uiso 1 1 calc R U . . .
C15 C 0.61045(13) 0.37959(11) -0.06341(10) 0.0198(3) Uani 1 1 d . . . . .
H15 H 0.529583 0.360936 -0.086880 0.024 Uiso 1 1 calc R U . . .
C16 C 0.62293(13) 0.46330(10) -0.01324(10) 0.0188(3) Uani 1 1 d . . . . .
H16 H 0.550065 0.501655 -0.002481 0.023 Uiso 1 1 calc R U . . .
C17 C 0.74127(13) 0.49098(9) 0.02112(9) 0.0156(2) Uani 1 1 d . . . . .
H17 H 0.748810 0.548470 0.054470 0.019 Uiso 1 1 calc R U . . .
C18 C 0.77623(12) 0.38467(10) 0.22219(9) 0.0151(2) Uani 1 1 d . . . . .
C19 C 0.71328(14) 0.31211(11) 0.17619(10) 0.0207(3) Uani 1 1 d . . . . .
H19 H 0.759434 0.262714 0.146963 0.025 Uiso 1 1 calc R U . . .
C20 C 0.58068(16) 0.31423(14) 0.17438(12) 0.0304(4) Uani 1 1 d . . . . .
H20 H 0.535085 0.264102 0.145898 0.036 Uiso 1 1 calc R U . . .
C21 C 0.51409(15) 0.38885(15) 0.21378(11) 0.0321(4) Uani 1 1 d . . . . .
H21 H 0.423688 0.391047 0.209112 0.038 Uiso 1 1 calc R U . . .
C22 C 0.57871(15) 0.46020(14) 0.25989(11) 0.0273(3) Uani 1 1 d . . . . .
H22 H 0.532268 0.510640 0.287085 0.033 Uiso 1 1 calc R U . . .
C23 C 0.71111(14) 0.45825(11) 0.26649(10) 0.0192(3) Uani 1 1 d . . . . .
H23 H 0.756035 0.505377 0.300014 0.023 Uiso 1 1 calc R U . . .

loop_
_atom_site_aniso_label
_atom_site_aniso_U_11
_atom_site_aniso_U_22
_atom_site_aniso_U_33
_atom_site_aniso_U_23
_atom_site_aniso_U_13
_atom_site_aniso_U_12
Cl1 0.0389(2) 0.01489(15) 0.0382(2) 0.00537(13) 0.00491(17) 0.00053(14)
Cl2 0.0373(2) 0.02418(17) 0.02757(17) 0.00174(14) 0.00905(15) -0.01501(15)
S1 0.01167(12) 0.01519(13) 0.01379(13) 0.00081(11) 0.00022(10) 0.00177(10)
F1 0.0161(3) 0.0135(3) 0.0175(3) -0.0029(3) 0.0014(3) 0.0035(3)
O1 0.0164(5) 0.0264(5) 0.0319(5) -0.0026(5) 0.0077(4) 0.0045(4)
O2 0.0142(4) 0.0372(6) 0.0276(5) -0.0021(5) -0.0029(4) 0.0032(4)
O3 0.0225(5) 0.0154(4) 0.0244(5) 0.0011(4) 0.0055(4) 0.0050(4)
O4 0.0156(4) 0.0302(5) 0.0152(4) 0.0006(4) -0.0029(4) 0.0008(4)
N1 0.0140(5) 0.0133(5) 0.0184(5) -0.0003(4) 0.0038(4) 0.0030(4)
C1 0.0141(5) 0.0199(6) 0.0176(6) -0.0032(5) 0.0019(4) 0.0003(5)
C2 0.0111(5) 0.0116(5) 0.0141(5) -0.0011(4) 0.0016(4) 0.0004(4)
C3 0.0133(5) 0.0139(5) 0.0141(5) -0.0013(4) 0.0009(4) -0.0014(4)
C4 0.0176(5) 0.0145(5) 0.0182(5) -0.0001(4) 0.0018(5) -0.0011(4)
C5 0.0237(7) 0.0135(5) 0.0195(6) 0.0002(4) 0.0006(5) -0.0028(5)
C6 0.0235(7) 0.0190(6) 0.0168(6) -0.0002(5) 0.0029(5) -0.0092(5)
C7 0.0168(6) 0.0228(6) 0.0171(6) -0.0029(5) 0.0031(5) -0.0057(5)
C8 0.0137(5) 0.0183(6) 0.0151(5) -0.0023(4) 0.0012(4) -0.0015(4)
C9 0.0104(5) 0.0130(5) 0.0150(5) -0.0010(4) 0.0008(4) 0.0015(4)
C10 0.0127(5) 0.0258(6) 0.0155(5) -0.0014(5) -0.0002(4) -0.0042(5)
C11 0.0243(7) 0.0298(8) 0.0285(7) -0.0092(6) -0.0009(6) -0.0109(6)
C12 0.0125(5) 0.0138(5) 0.0125(5) 0.0006(4) 0.0008(4) -0.0013(4)
C13 0.0165(6) 0.0174(6) 0.0174(6) -0.0027(4) 0.0032(5) -0.0027(5)
C14 0.0226(6) 0.0201(6) 0.0166(6) -0.0027(5) -0.0001(5) -0.0074(5)
C15 0.0183(6) 0.0248(6) 0.0162(5) 0.0016(5) -0.0039(5) -0.0066(5)
C16 0.0145(6) 0.0222(6) 0.0198(6) 0.0021(5) -0.0024(5) 0.0003(5)
C17 0.0156(5) 0.0148(5) 0.0164(5) -0.0001(4) -0.0013(4) 0.0004(4)
C18 0.0120(5) 0.0191(6) 0.0142(5) 0.0029(5) 0.0003(4) -0.0014(4)
C19 0.0225(6) 0.0222(6) 0.0172(6) 0.0013(5) -0.0019(5) -0.0063(5)
C20 0.0231(7) 0.0450(10) 0.0230(7) 0.0044(7) -0.0050(6) -0.0160(7)
C21 0.0132(6) 0.0594(11) 0.0235(7) 0.0106(8) -0.0009(5) -0.0044(7)
C22 0.0169(6) 0.0443(9) 0.0207(7) 0.0057(6) 0.0058(5) 0.0070(6)
C23 0.0165(6) 0.0253(7) 0.0158(5) -0.0001(5) 0.0030(5) 0.0021(5)

loop_
_atom_type_symbol
_atom_type_description
_atom_type_scat_dispersion_real
_atom_type_scat_dispersion_imag
_atom_type_scat_source
C C 0.0033 0.0016 'International Tables Vol C Tables 4.2.6.8 and 6.1.1.4'
H H 0.0000 0.0000 'International Tables Vol C Tables 4.2.6.8 and 6.1.1.4'
Cl Cl 0.1484 0.1585 'International Tables Vol C Tables 4.2.6.8 and 6.1.1.4'
F F 0.0171 0.0103 'International Tables Vol C Tables 4.2.6.8 and 6.1.1.4'
N N 0.0061 0.0033 'International Tables Vol C Tables 4.2.6.8 and 6.1.1.4'
O O 0.0106 0.0060 'International Tables Vol C Tables 4.2.6.8 and 6.1.1.4'
S S 0.1246 0.1234 'International Tables Vol C Tables 4.2.6.8 and 6.1.1.4'

loop_
_geom_angle_atom_site_label_1
_geom_angle_atom_site_label_2
_geom_angle_atom_site_label_3
_geom_angle
_geom_angle_site_symmetry_1
_geom_angle_site_symmetry_3
_geom_angle_publ_flag
O3 S1 O4 120.41(7) . . ?
O3 S1 C18 109.27(7) . . ?
O4 S1 C18 108.99(6) . . ?
O3 S1 C9 106.76(6) . . ?
O4 S1 C9 104.68(6) . . ?
C18 S1 C9 105.67(6) . . ?
C1 N1 C2 114.98(11) . . ?
C1 N1 H1 120.8 . . ?
C2 N1 H1 121.8 . . ?
O1 C1 N1 126.27(14) . . ?
O1 C1 C8 128.43(13) . . ?
N1 C1 C8 105.29(11) . . ?
N1 C2 C3 100.91(10) . . ?
N1 C2 C12 112.14(10) . . ?
C3 C2 C12 112.26(10) . . ?
N1 C2 C9 109.12(10) . . ?
C3 C2 C9 107.17(10) . . ?
C12 C2 C9 114.31(10) . . ?
C4 C3 C8 120.49(12) . . ?
C4 C3 C2 130.08(12) . . ?
C8 C3 C2 109.43(11) . . ?
C3 C4 C5 117.70(13) . . ?
C3 C4 H4 121.1 . . ?
C5 C4 H4 121.1 . . ?
C4 C5 C6 121.23(13) . . ?
C4 C5 Cl1 118.13(11) . . ?
C6 C5 Cl1 120.62(11) . . ?
C7 C6 C5 120.85(12) . . ?
C7 C6 Cl2 118.74(11) . . ?
C5 C6 Cl2 120.38(11) . . ?
C6 C7 C8 117.42(13) . . ?
C6 C7 H7 121.3 . . ?
C8 C7 H7 121.3 . . ?
C7 C8 C3 122.29(13) . . ?
C7 C8 C1 128.69(13) . . ?
C3 C8 C1 109.00(11) . . ?
F1 C9 C10 108.42(10) . . ?
F1 C9 C2 108.78(10) . . ?
C10 C9 C2 112.40(10) . . ?
F1 C9 S1 105.65(8) . . ?
C10 C9 S1 105.71(9) . . ?
C2 C9 S1 115.48(9) . . ?
O2 C10 C11 124.39(13) . . ?
O2 C10 C9 118.51(13) . . ?
C11 C10 C9 117.08(12) . . ?
C10 C11 H11A 109.5 . . ?
C10 C11 H11B 109.5 . . ?
H11A C11 H11B 109.5 . . ?
C10 C11 H11C 109.5 . . ?
H11A C11 H11C 109.5 . . ?
H11B C11 H11C 109.5 . . ?
C13 C12 C17 118.41(12) . . ?
C13 C12 C2 119.43(11) . . ?
C17 C12 C2 122.10(11) . . ?
C12 C13 C14 121.08(13) . . ?
C12 C13 H13 119.5 . . ?
C14 C13 H13 119.5 . . ?
C15 C14 C13 120.23(13) . . ?
C15 C14 H14 119.9 . . ?
C13 C14 H14 119.9 . . ?
C14 C15 C16 119.31(12) . . ?
C14 C15 H15 120.3 . . ?
C16 C15 H15 120.3 . . ?
C17 C16 C15 120.53(13) . . ?
C17 C16 H16 119.7 . . ?
C15 C16 H16 119.7 . . ?
C16 C17 C12 120.42(12) . . ?
C16 C17 H17 119.8 . . ?
C12 C17 H17 119.8 . . ?
C19 C18 C23 122.54(13) . . ?
C19 C18 S1 118.22(11) . . ?
C23 C18 S1 119.23(10) . . ?
C20 C19 C18 117.84(16) . . ?
C20 C19 H19 121.1 . . ?
C18 C19 H19 121.1 . . ?
C21 C20 C19 120.71(16) . . ?
C21 C20 H20 119.6 . . ?
C19 C20 H20 119.6 . . ?
C22 C21 C20 120.46(14) . . ?
C22 C21 H21 119.8 . . ?
C20 C21 H21 119.8 . . ?
C21 C22 C23 120.34(16) . . ?
C21 C22 H22 119.8 . . ?
C23 C22 H22 119.8 . . ?
C22 C23 C18 117.98(15) . . ?
C22 C23 H23 121.0 . . ?
C18 C23 H23 121.0 . . ?

loop_
_geom_bond_atom_site_label_1
_geom_bond_atom_site_label_2
_geom_bond_distance
_geom_bond_site_symmetry_2
_geom_bond_publ_flag
Cl1 C5 1.7260(15) . ?
Cl2 C6 1.7245(14) . ?
S1 O3 1.4393(11) . ?
S1 O4 1.4398(10) . ?
S1 C18 1.7530(13) . ?
S1 C9 1.8540(13) . ?
F1 C9 1.3841(14) . ?
O1 C1 1.2173(17) . ?
O2 C10 1.2038(19) . ?
N1 C1 1.3717(17) . ?
N1 C2 1.4550(16) . ?
N1 H1 0.8405 . ?
C1 C8 1.4868(19) . ?
C2 C3 1.5296(17) . ?
C2 C12 1.5353(18) . ?
C2 C9 1.5693(18) . ?
C3 C4 1.3882(18) . ?
C3 C8 1.3909(17) . ?
C4 C5 1.3949(18) . ?
C4 H4 0.9500 . ?
C5 C6 1.402(2) . ?
C6 C7 1.386(2) . ?
C7 C8 1.3855(19) . ?
C7 H7 0.9500 . ?
C9 C10 1.5544(18) . ?
C10 C11 1.495(2) . ?
C11 H11A 0.9800 . ?
C11 H11B 0.9800 . ?
C11 H11C 0.9800 . ?
C12 C13 1.3918(18) . ?
C12 C17 1.4034(18) . ?
C13 C14 1.3970(19) . ?
C13 H13 0.9500 . ?
C14 C15 1.383(2) . ?
C14 H14 0.9500 . ?
C15 C16 1.397(2) . ?
C15 H15 0.9500 . ?
C16 C17 1.3919(18) . ?
C16 H16 0.9500 . ?
C17 H17 0.9500 . ?
C18 C19 1.3909(19) . ?
C18 C23 1.4011(19) . ?
C19 C20 1.390(2) . ?
C19 H19 0.9500 . ?
C20 C21 1.389(3) . ?
C20 H20 0.9500 . ?
C21 C22 1.387(3) . ?
C21 H21 0.9500 . ?
C22 C23 1.390(2) . ?
C22 H22 0.9500 . ?
C23 H23 0.9500 . ?

loop_
_geom_hbond_atom_site_label_D
_geom_hbond_atom_site_label_H
_geom_hbond_atom_site_label_A
_geom_hbond_distance_DH
_geom_hbond_distance_HA
_geom_hbond_distance_DA
_geom_hbond_angle_DHA
_geom_hbond_site_symmetry_A
_geom_hbond_publ_flag
N1 H1 O3 0.84 2.35 2.9195(16) 125.7 . yes
